data_4326138
loop_
_publ_author_name
'Jennifer L. Hess'
'Chung-Hung Hsieh'
'Joseph H. Reibenspies'
'Marcetta Y. Darensbourg'

_publ_contact_author_address
;Department of Chemistry
Texas A&M University
College Station, TX 77843
;
_publ_contact_author_email marcetta@mail.chem.tamu.edu
_publ_contact_author_name 'Marcetta Y. Darensbourg'
_publ_contact_author_phone 979-845-5417
_publ_section_title
;
 N-Heterocyclic Carbene Ligands as Mimics of Imidazoles/Histidine for the
 Stabilization of Di- and Trinitrosyl Iron Complexes
;
_journal_name_full 'Inorganic Chemistry'
_journal_page_first 8541
_journal_page_last 8552
_journal_paper_doi 10.1021/ic201138f
_journal_volume 50
_journal_year 2011
_chemical_formula_sum 'C9 H16 B F4 Fe N5 O3'
_chemical_formula_weight 384.93
_chemical_name_systematic
;
 ?
;
_space_group_IT_number 9
_symmetry_cell_setting monoclinic
_symmetry_space_group_name_Hall 'C -2yc'
_symmetry_space_group_name_H-M 'C 1 c 1'
_atom_sites_solution_hydrogens geom
_atom_sites_solution_primary direct
_atom_sites_solution_secondary difmap
_audit_creation_method SHELXL-97
_cell_angle_alpha 90.00
_cell_angle_beta 96.194(10)
_cell_angle_gamma 90.00
_cell_formula_units_Z 4
_cell_length_a 9.1037(16)
_cell_length_b 15.299(3)
_cell_length_c 11.452(3)
_cell_measurement_temperature 110(2)
_cell_volume 1585.7(6)
_computing_cell_refinement 'Bruker FRAMBO'
_computing_data_collection 'Bruker FRAMBO'
_computing_structure_refinement 'SHELXL-97 (Sheldrick, 2008)'
_computing_structure_solution 'SHELXS-97 (Sheldrick, 2008)'
_diffrn_ambient_temperature 110(2)
_diffrn_measured_fraction_theta_full 0.955
_diffrn_measured_fraction_theta_max 0.955
_diffrn_measurement_device_type 'MWPC area detector'
_diffrn_radiation_monochromator graphite
_diffrn_radiation_source 'fine-focus sealed tube'
_diffrn_radiation_type CuK\a
_diffrn_radiation_wavelength 1.54178
_diffrn_reflns_av_R_equivalents 0.0609
_diffrn_reflns_av_sigmaI/netI 0.0606
_diffrn_reflns_limit_h_max 10
_diffrn_reflns_limit_h_min -9
_diffrn_reflns_limit_k_max 17
_diffrn_reflns_limit_k_min -17
_diffrn_reflns_limit_l_max 12
_diffrn_reflns_limit_l_min -12
_diffrn_reflns_number 4658
_diffrn_reflns_theta_full 59.98
_diffrn_reflns_theta_max 59.98
_diffrn_reflns_theta_min 5.68
_exptl_absorpt_coefficient_mu 8.231
_exptl_absorpt_correction_T_max 0.9222
_exptl_absorpt_correction_T_min 0.4932
_exptl_absorpt_correction_type multi-scan
_exptl_absorpt_process_details sadabs
_exptl_crystal_colour 'green '
_exptl_crystal_density_diffrn 1.612
_exptl_crystal_description 'needle     '
_exptl_crystal_F_000 784
_exptl_crystal_size_max 0.10
_exptl_crystal_size_mid 0.10
_exptl_crystal_size_min 0.01
_refine_diff_density_max 0.549
_refine_diff_density_min -0.435
_refine_diff_density_rms 0.079
_refine_ls_abs_structure_details 'Flack H D (1983), Acta Cryst. A39, 876-881'
_refine_ls_abs_structure_Flack 0.000(9)
_refine_ls_extinction_method none
_refine_ls_goodness_of_fit_ref 1.085
_refine_ls_hydrogen_treatment constr
_refine_ls_matrix_type full
_refine_ls_number_parameters 213
_refine_ls_number_reflns 1840
_refine_ls_number_restraints 2
_refine_ls_restrained_S_all 1.084
_refine_ls_R_factor_all 0.0469
_refine_ls_R_factor_gt 0.0428
_refine_ls_shift/su_max 0.027
_refine_ls_shift/su_mean 0.003
_refine_ls_structure_factor_coef Fsqd
_refine_ls_weighting_details 'calc w=1/[\s^2^(Fo^2^)+(0.0720P)^2^+0.0000P] where P=(Fo^2^+2Fc^2^)/3'
_refine_ls_weighting_scheme calc
_refine_ls_wR_factor_gt 0.1083
_refine_ls_wR_factor_ref 0.1118
_reflns_number_gt 1715
_reflns_number_total 1840
_reflns_threshold_expression >2sigma(I)
_cod_data_source_file ic201138f_si_002_6.cif
_cod_data_source_block 5+
_cod_database_code 4326138

loop_
_symmetry_equiv_pos_as_xyz
'x, y, z'
'x, -y, z+1/2'
'x+1/2, y+1/2, z'
'x+1/2, -y+1/2, z+1/2'

loop_
_atom_site_label
_atom_site_type_symbol
_atom_site_fract_x
_atom_site_fract_y
_atom_site_fract_z
_atom_site_U_iso_or_equiv
_atom_site_adp_type
_atom_site_occupancy
_atom_site_symmetry_multiplicity
_atom_site_calc_flag
_atom_site_refinement_flags
Fe1 Fe 0.76437(12) 0.80532(4) 0.43180(10) 0.0186(3) Uani 1 1 d .
F1 F 0.3696(4) 0.7761(2) 0.4635(3) 0.0358(8) Uani 1 1 d .
F2 F 0.4481(5) 0.8473(4) 0.6274(5) 0.0896(18) Uani 1 1 d .
F3 F 0.2124(4) 0.8598(3) 0.5561(3) 0.0635(13) Uani 1 1 d .
F4 F 0.3003(7) 0.7297(3) 0.6333(4) 0.084(2) Uani 1 1 d .
O1 O 1.0453(5) 0.7782(3) 0.3524(4) 0.0435(12) Uani 1 1 d .
O2 O 0.7494(5) 0.7626(3) 0.6724(4) 0.0415(12) Uani 1 1 d .
O3 O 0.5724(5) 0.6972(3) 0.2851(4) 0.0350(11) Uani 1 1 d .
N1 N 0.9329(5) 0.7946(3) 0.3865(5) 0.0257(11) Uani 1 1 d .
N2 N 0.7545(5) 0.7844(3) 0.5762(4) 0.0270(11) Uani 1 1 d .
N3 N 0.6425(5) 0.7456(3) 0.3417(4) 0.0223(10) Uani 1 1 d .
N4 N 0.7981(5) 1.0011(3) 0.4540(4) 0.0196(11) Uani 1 1 d .
N5 N 0.5941(5) 0.9713(3) 0.3468(4) 0.0170(10) Uani 1 1 d .
C1 C 0.7139(5) 0.9323(3) 0.4121(4) 0.0185(11) Uani 1 1 d .
C2 C 0.4689(6) 0.9241(3) 0.2812(5) 0.0214(12) Uani 1 1 d .
H2 H 0.4679 0.8628 0.3116 0.026 Uiso 1 1 calc R
C3 C 0.4909(6) 0.9209(4) 0.1524(5) 0.0284(13) Uani 1 1 d .
H3A H 0.5824 0.8894 0.1424 0.043 Uiso 1 1 calc R
H3B H 0.4972 0.9805 0.1222 0.043 Uiso 1 1 calc R
H3C H 0.4072 0.8906 0.1089 0.043 Uiso 1 1 calc R
C4 C 0.3235(6) 0.9683(4) 0.3034(5) 0.0285(13) Uani 1 1 d .
H4A H 0.3124 1.0230 0.2589 0.043 Uiso 1 1 calc R
H4B H 0.3244 0.9808 0.3874 0.043 Uiso 1 1 calc R
H4C H 0.2407 0.9293 0.2782 0.043 Uiso 1 1 calc R
C5 C 0.6076(6) 1.0609(3) 0.3492(5) 0.0211(12) Uani 1 1 d .
H5 H 0.5407 1.1017 0.3102 0.025 Uiso 1 1 calc R
C6 C 0.7351(5) 1.0800(3) 0.4182(4) 0.0153(12) Uani 1 1 d .
H6 H 0.7731 1.1366 0.4378 0.018 Uiso 1 1 calc R
C7 C 0.9340(6) 0.9924(4) 0.5368(5) 0.0196(12) Uani 1 1 d .
H7 H 0.9730 0.9317 0.5302 0.024 Uiso 1 1 calc R
C8 C 0.8985(6) 1.0061(4) 0.6622(5) 0.0280(14) Uani 1 1 d .
H8A H 0.8172 0.9674 0.6780 0.042 Uiso 1 1 calc R
H8B H 0.8694 1.0671 0.6725 0.042 Uiso 1 1 calc R
H8C H 0.9860 0.9928 0.7168 0.042 Uiso 1 1 calc R
C9 C 1.0530(6) 1.0568(4) 0.5053(5) 0.0238(12) Uani 1 1 d .
H9A H 1.0231 1.1166 0.5224 0.036 Uiso 1 1 calc R
H9B H 1.0649 1.0516 0.4216 0.036 Uiso 1 1 calc R
H9C H 1.1470 1.0433 0.5519 0.036 Uiso 1 1 calc R
B1 B 0.3283(8) 0.8035(4) 0.5695(6) 0.0261(15) Uani 1 1 d .

loop_
_atom_site_aniso_label
_atom_site_aniso_U_11
_atom_site_aniso_U_22
_atom_site_aniso_U_33
_atom_site_aniso_U_23
_atom_site_aniso_U_13
_atom_site_aniso_U_12
Fe1 0.0194(4) 0.0107(4) 0.0249(4) 0.0030(4) -0.0015(3) 0.0026(3)
F1 0.042(2) 0.0286(18) 0.039(2) -0.0056(16) 0.0135(17) -0.0054(15)
F2 0.064(3) 0.088(4) 0.110(4) -0.062(4) -0.024(3) -0.003(3)
F3 0.059(3) 0.080(3) 0.049(2) -0.008(2) 0.000(2) 0.043(2)
F4 0.171(6) 0.037(3) 0.054(3) 0.007(2) 0.052(4) 0.002(3)
O1 0.029(3) 0.046(3) 0.055(3) -0.022(2) 0.003(2) 0.003(2)
O2 0.055(3) 0.045(3) 0.023(3) 0.009(2) -0.003(2) 0.003(2)
O3 0.038(3) 0.026(2) 0.041(3) -0.007(2) 0.004(2) -0.0107(19)
N1 0.022(3) 0.023(2) 0.031(3) -0.004(2) -0.002(2) 0.003(2)
N2 0.031(3) 0.016(2) 0.032(3) 0.002(2) -0.007(2) 0.002(2)
N3 0.026(3) 0.012(2) 0.028(2) -0.002(2) 0.002(2) 0.001(2)
N4 0.021(3) 0.014(2) 0.023(3) 0.0011(19) -0.001(2) -0.0001(17)
N5 0.018(2) 0.014(2) 0.019(2) -0.0005(19) 0.0006(19) -0.0014(19)
C1 0.015(3) 0.018(3) 0.022(3) 0.002(2) 0.000(2) 0.000(2)
C2 0.016(3) 0.017(3) 0.031(3) 0.003(2) 0.000(2) 0.000(2)
C3 0.026(3) 0.029(3) 0.029(3) -0.006(3) -0.002(3) -0.009(2)
C4 0.014(3) 0.036(3) 0.035(3) 0.003(3) 0.000(2) 0.000(2)
C5 0.029(3) 0.011(3) 0.023(3) 0.005(2) 0.000(2) 0.009(2)
C6 0.017(3) 0.008(2) 0.020(3) -0.002(2) -0.003(3) 0.000(2)
C7 0.009(3) 0.021(3) 0.027(3) 0.001(2) -0.008(2) -0.001(2)
C8 0.020(3) 0.045(4) 0.019(3) 0.003(3) -0.002(2) -0.002(2)
C9 0.017(3) 0.031(3) 0.023(3) 0.001(3) 0.001(2) -0.008(2)
B1 0.033(4) 0.014(3) 0.030(4) 0.002(3) -0.004(3) -0.004(3)

loop_
_atom_type_symbol
_atom_type_description
_atom_type_scat_dispersion_real
_atom_type_scat_dispersion_imag
_atom_type_scat_source
C C 0.0181 0.0091 'International Tables Vol C Tables 4.2.6.8 and 6.1.1.4'
H H 0.0000 0.0000 'International Tables Vol C Tables 4.2.6.8 and 6.1.1.4'
B B 0.0090 0.0039 'International Tables Vol C Tables 4.2.6.8 and 6.1.1.4'
N N 0.0311 0.0180 'International Tables Vol C Tables 4.2.6.8 and 6.1.1.4'
O O 0.0492 0.0322 'International Tables Vol C Tables 4.2.6.8 and 6.1.1.4'
F F 0.0727 0.0534 'International Tables Vol C Tables 4.2.6.8 and 6.1.1.4'
Fe Fe -1.1336 3.1974 'International Tables Vol C Tables 4.2.6.8 and 6.1.1.4'

loop_
_geom_angle_atom_site_label_1
_geom_angle_atom_site_label_2
_geom_angle_atom_site_label_3
_geom_angle
N1 Fe1 N2 115.4(3)
N1 Fe1 N3 108.6(2)
N2 Fe1 N3 113.0(2)
N1 Fe1 C1 105.4(2)
N2 Fe1 C1 104.9(2)
N3 Fe1 C1 109.1(2)
O1 N1 Fe1 172.9(4)
O2 N2 Fe1 174.1(5)
O3 N3 Fe1 171.5(4)
C1 N4 C6 111.8(4)
C1 N4 C7 123.9(4)
C6 N4 C7 124.0(4)
C5 N5 C1 110.7(4)
C5 N5 C2 123.9(4)
C1 N5 C2 125.4(4)
N4 C1 N5 103.8(4)
N4 C1 Fe1 126.7(4)
N5 C1 Fe1 129.4(4)
N5 C2 C3 109.5(4)
N5 C2 C4 109.4(4)
C3 C2 C4 112.6(5)
N5 C2 H2 108.4
C3 C2 H2 108.4
C4 C2 H2 108.4
C2 C3 H3A 109.5
C2 C3 H3B 109.5
H3A C3 H3B 109.5
C2 C3 H3C 109.5
H3A C3 H3C 109.5
H3B C3 H3C 109.5
C2 C4 H4A 109.5
C2 C4 H4B 109.5
H4A C4 H4B 109.5
C2 C4 H4C 109.5
H4A C4 H4C 109.5
H4B C4 H4C 109.5
C6 C5 N5 107.2(4)
C6 C5 H5 126.4
N5 C5 H5 126.4
C5 C6 N4 106.5(4)
C5 C6 H6 126.7
N4 C6 H6 126.7
N4 C7 C8 110.2(4)
N4 C7 C9 110.8(4)
C8 C7 C9 111.1(5)
N4 C7 H7 108.2
C8 C7 H7 108.2
C9 C7 H7 108.2
C7 C8 H8A 109.5
C7 C8 H8B 109.5
H8A C8 H8B 109.5
C7 C8 H8C 109.5
H8A C8 H8C 109.5
H8B C8 H8C 109.5
C7 C9 H9A 109.5
C7 C9 H9B 109.5
H9A C9 H9B 109.5
C7 C9 H9C 109.5
H9A C9 H9C 109.5
H9B C9 H9C 109.5
F3 B1 F1 112.1(5)
F3 B1 F2 108.0(5)
F1 B1 F2 107.0(6)
F3 B1 F4 113.1(6)
F1 B1 F4 107.6(5)
F2 B1 F4 108.8(6)

loop_
_geom_bond_atom_site_label_1
_geom_bond_atom_site_label_2
_geom_bond_distance
Fe1 N1 1.680(5)
Fe1 N2 1.697(5)
Fe1 N3 1.698(5)
Fe1 C1 2.004(5)
F1 B1 1.375(8)
F2 B1 1.386(9)
F3 B1 1.358(8)
F4 B1 1.383(8)
O1 N1 1.161(6)
O2 N2 1.157(6)
O3 N3 1.135(6)
N4 C1 1.358(6)
N4 C6 1.381(6)
N4 C7 1.481(7)
N5 C5 1.376(7)
N5 C1 1.389(7)
N5 C2 1.483(7)
C2 C3 1.511(8)
C2 C4 1.532(8)
C2 H2 1.0000
C3 H3A 0.9800
C3 H3B 0.9800
C3 H3C 0.9800
C4 H4A 0.9800
C4 H4B 0.9800
C4 H4C 0.9800
C5 C6 1.363(8)
C5 H5 0.9500
C6 H6 0.9500
C7 C8 1.520(7)
C7 C9 1.535(8)
C7 H7 1.0000
C8 H8A 0.9800
C8 H8B 0.9800
C8 H8C 0.9800
C9 H9A 0.9800
C9 H9B 0.9800
C9 H9C 0.9800

loop_
_geom_torsion_atom_site_label_1
_geom_torsion_atom_site_label_2
_geom_torsion_atom_site_label_3
_geom_torsion_atom_site_label_4
_geom_torsion
N2 Fe1 N1 O1 92(4)
N3 Fe1 N1 O1 -36(4)
C1 Fe1 N1 O1 -153(4)
N1 Fe1 N2 O2 -72(5)
N3 Fe1 N2 O2 54(5)
C1 Fe1 N2 O2 173(5)
N1 Fe1 N3 O3 56(3)
N2 Fe1 N3 O3 -73(3)
C1 Fe1 N3 O3 170(3)
C6 N4 C1 N5 0.5(5)
C7 N4 C1 N5 175.3(4)
C6 N4 C1 Fe1 176.0(4)
C7 N4 C1 Fe1 -9.2(7)
C5 N5 C1 N4 0.4(5)
C2 N5 C1 N4 179.6(4)
C5 N5 C1 Fe1 -175.0(4)
C2 N5 C1 Fe1 4.2(7)
N1 Fe1 C1 N4 -52.2(5)
N2 Fe1 C1 N4 70.0(5)
N3 Fe1 C1 N4 -168.6(4)
N1 Fe1 C1 N5 122.2(4)
N2 Fe1 C1 N5 -115.5(4)
N3 Fe1 C1 N5 5.8(5)
C5 N5 C2 C3 78.6(6)
C1 N5 C2 C3 -100.5(6)
C5 N5 C2 C4 -45.3(6)
C1 N5 C2 C4 135.7(5)
C1 N5 C5 C6 -1.2(6)
C2 N5 C5 C6 179.7(4)
N5 C5 C6 N4 1.4(5)
C1 N4 C6 C5 -1.2(6)
C7 N4 C6 C5 -176.0(4)
C1 N4 C7 C8 -95.8(6)
C6 N4 C7 C8 78.4(6)
C1 N4 C7 C9 140.8(5)
C6 N4 C7 C9 -45.0(6)
